data_7228430
loop_
_publ_author_name
'Martinez-Casado, Francisco Javier Javier'
'Ramos Riesco, Miguel'
'Cheda, Jose A.'
'Redondo Y\'elamos, Mar\'ia Isabel'
'Garrido, Leoncio'
'Fernandez-Martinez, Alejandro'
'Garc\'ia-Barriocanal, Javier'
'da Silva, Ivan'
'Duran-Olivencia, Miguel A.'
'Poulain, Agnieszka'

_publ_section_title
;
 Lead(II) Soaps: Crystal Structures, Polymorphism, Solid and Liquid
 Mesophases
;
_journal_name_full 'Phys. Chem. Chem. Phys.'
_journal_paper_doi 10.1039/C7CP02351K
_journal_year 2017
_chemical_formula_moiety '(C30 H58 Pb1 O4)n'
_chemical_formula_sum 'C30 H58 O4 Pb'
_chemical_formula_weight 689.98
_chemical_name_common 'Lead(II) pentadecanoate'
_space_group_IT_number 13
_symmetry_cell_setting monoclinic
_symmetry_space_group_name_Hall '-P 2yc'
_symmetry_space_group_name_H-M 'P 1 2/c 1'
_audit_update_record
;
2016-04-12 deposited with the CCDC.
2017-06-07 downloaded from the CCDC.
;
_cell_angle_alpha 90.00000
_cell_angle_beta 90.590(3)
_cell_angle_gamma 90.00000
_cell_formula_units_Z 4
_cell_length_a 85.4764(13)
_cell_length_b 4.96236(12)
_cell_length_c 7.2959(2)
_cell_measurement_reflns_used 5523
_cell_measurement_temperature 298
_cell_measurement_theta_max 90.0
_cell_measurement_theta_min 1.0
_cell_volume 3094.50(12)
_computing_structure_refinement FULLPROF
_diffrn_ambient_temperature 298
_diffrn_detector_type X'Celerator
_diffrn_measurement_device_type 'PANalytical X Pert Pro Alpha-1'
_diffrn_measurement_method '2\q scan'
_diffrn_radiation_monochromator Ge(111)
_diffrn_radiation_type 'Cu K\a'
_diffrn_radiation_wavelength 1.54056
_diffrn_source 'rotating-anode X-ray tube'
_diffrn_source_target Cu
_exptl_absorpt_coefficient_mu 10.32
_exptl_absorpt_correction_type cylinder
_exptl_absorpt_process_details muR=1.00
_exptl_crystal_colour colorless
_exptl_crystal_density_diffrn 1.481
_pd_block_diffractogram_id PbC15_1
_pd_instr_location ' ?'
_pd_meas_2theta_range_inc 0.017000
_pd_meas_2theta_range_max 89.98100
_pd_meas_2theta_range_min 1.02000
_pd_meas_number_of_points 5234
_pd_meas_scan_method step
_pd_proc_2theta_range_inc 0.017000
_pd_proc_2theta_range_max 89.9576
_pd_proc_2theta_range_min 0.9966
_pd_proc_ls_background_function 'Interpolation of points'
_pd_proc_ls_pref_orient_corr ' ?'
_pd_proc_ls_profile_function Pseudo-Voigt
_pd_proc_ls_prof_R_factor 6.9242
_pd_proc_ls_prof_wR_expected 5.6803
_pd_proc_ls_prof_wR_factor 11.0603
_pd_proc_wavelength 1.540590
_pd_spec_mounting 'borosilicate capillary'
_pd_spec_mount_mode transmission
_pd_spec_shape cylinder
_refine_ls_goodness_of_fit_all 1.95
_refine_ls_number_parameters 10
_refine_ls_number_reflns 5523
_refine_ls_number_restraints 0
_refine_ls_R_I_factor 5.2174
_cod_data_source_file c7cp02351k2.cif
_cod_data_source_block PbC15
_cod_depositor_comments
;
The following automatic conversions were performed:

'_symmetry_cell_setting' value 'Monoclinic' changed to 'monoclinic'
according to
/home/data/users/saulius/crontab/automatic-downloads/rss-feeds/RSC/lib/dictionaries/cif_core.dic
dictionary named 'cif_core.dic' version 2.4.2 from 2011-04-26.

Automatic conversion script
Id: cif_fix_values 4973 2017-02-22 13:04:09Z antanas 
;
_cod_original_cell_volume 3094.50(13)
_cod_original_sg_symbol_H-M 'P 2/c'
_cod_database_code 7228430
_pd_proc_ls_prof_cr_factor 9.2152
_pd_proc_ls_prof_cwr_factor 13.0801
_pd_proc_ls_prof_cwr_expected 6.7176
_pd_proc_ls_prof_chi2 3.7913
_pd_proc_ls_prof_echi2 3.7913

loop_
_symmetry_equiv_pos_as_xyz
x,y,z
-x,y,-z+1/2
-x,-y,-z
x,-y,z+1/2

loop_
_atom_site_label
_atom_site_fract_x
_atom_site_fract_y
_atom_site_fract_z
_atom_site_U_iso_or_equiv
_atom_site_occupancy
_atom_site_adp_type
_atom_site_type_symbol
Pba 0.24825 0.26652 0.97281 0.00260 1.00000 Uiso Pb
A1 0.23770 0.11900 0.63270 0.00633 1.00000 Uiso O
A2 0.22572 0.45673 0.68994 0.00633 1.00000 Uiso O
A3 0.22554 0.26614 0.64009 0.00633 1.00000 Uiso C
A4 0.21006 0.14214 0.59708 0.00633 1.00000 Uiso C
A5 0.21001 -0.03302 0.65645 0.00633 1.00000 Uiso H
A6 0.20878 0.11152 0.46655 0.00633 1.00000 Uiso H
A7 0.19535 0.30381 0.66515 0.00633 1.00000 Uiso C
A8 0.19615 0.33196 0.79683 0.00633 1.00000 Uiso H
A9 0.19500 0.47970 0.60637 0.00633 1.00000 Uiso H
A10 0.18082 0.15053 0.61988 0.00633 1.00000 Uiso C
A11 0.18092 0.10259 0.49065 0.00633 1.00000 Uiso H
A12 0.18068 -0.01513 0.69033 0.00633 1.00000 Uiso H
A13 0.16667 0.31180 0.66102 0.00633 1.00000 Uiso C
A14 0.16727 0.48106 0.59383 0.00633 1.00000 Uiso H
A15 0.16663 0.35319 0.78996 0.00633 1.00000 Uiso H
A16 0.15125 0.16949 0.60841 0.00633 1.00000 Uiso C
A17 0.15116 0.13937 0.47656 0.00633 1.00000 Uiso H
A18 0.15119 -0.00605 0.66672 0.00633 1.00000 Uiso H
A19 0.13679 0.31221 0.65813 0.00633 1.00000 Uiso C
A20 0.13698 0.48970 0.60107 0.00633 1.00000 Uiso H
A21 0.13675 0.33713 0.78896 0.00633 1.00000 Uiso H
A22 0.12162 0.16356 0.59657 0.00633 1.00000 Uiso C
A23 0.12202 0.12775 0.46585 0.00633 1.00000 Uiso H
A24 0.12106 -0.00843 0.65931 0.00633 1.00000 Uiso H
A25 0.10721 0.32344 0.63653 0.00633 1.00000 Uiso C
A26 0.10740 0.49129 0.56885 0.00633 1.00000 Uiso H
A27 0.10689 0.36592 0.76655 0.00633 1.00000 Uiso H
A28 0.09252 0.16562 0.57517 0.00633 1.00000 Uiso C
A29 0.09311 0.12995 0.44585 0.00633 1.00000 Uiso H
A30 0.09204 -0.00116 0.64086 0.00633 1.00000 Uiso H
A31 0.07747 0.33811 0.61280 0.00633 1.00000 Uiso C
A32 0.07701 0.38862 0.75805 0.00633 1.00000 Uiso H
A33 0.07767 0.51935 0.52838 0.00633 1.00000 Uiso H
A34 0.06284 0.17882 0.55144 0.00633 1.00000 Uiso C
A35 0.06378 0.12782 0.40665 0.00633 1.00000 Uiso H
A36 0.06174 -0.00194 0.63529 0.00633 1.00000 Uiso H
A37 0.04808 0.34822 0.58803 0.00633 1.00000 Uiso C
A38 0.04762 0.39936 0.73318 0.00633 1.00000 Uiso H
A39 0.04827 0.52910 0.50325 0.00633 1.00000 Uiso H
A40 0.03344 0.18832 0.52762 0.00633 1.00000 Uiso C
A41 0.03436 0.13611 0.38301 0.00633 1.00000 Uiso H
A42 0.03236 0.00826 0.61220 0.00633 1.00000 Uiso H
A43 0.01868 0.35793 0.56389 0.00633 1.00000 Uiso C
A44 0.01824 0.41028 0.70885 0.00633 1.00000 Uiso H
A45 0.01886 0.53810 0.47840 0.00633 1.00000 Uiso H
A46 0.00833 0.24443 0.52185 0.00633 1.00000 Uiso H
B1 0.26144 -0.31700 0.79060 0.00633 1.00000 Uiso O
B2 0.27259 0.04385 0.91372 0.00633 1.00000 Uiso O
B3 0.27327 -0.18206 0.83861 0.00633 1.00000 Uiso C
B4 0.28880 -0.31201 0.80150 0.00633 1.00000 Uiso C
B5 0.29061 -0.30741 0.66778 0.00633 1.00000 Uiso H
B6 0.28817 -0.50343 0.83861 0.00633 1.00000 Uiso H
B7 0.30289 -0.18407 0.89811 0.00633 1.00000 Uiso C
B8 0.30191 -0.20826 1.03222 0.00633 1.00000 Uiso H
B9 0.30301 0.01155 0.87229 0.00633 1.00000 Uiso H
B10 0.31840 -0.31002 0.83508 0.00633 1.00000 Uiso C
B11 0.31822 -0.50614 0.86081 0.00633 1.00000 Uiso H
B12 0.31932 -0.28704 0.70086 0.00633 1.00000 Uiso H
B13 0.33281 -0.18807 0.92805 0.00633 1.00000 Uiso C
B14 0.33222 -0.21785 1.06197 0.00633 1.00000 Uiso H
B15 0.33293 0.00895 0.90625 0.00633 1.00000 Uiso H
B16 0.34800 -0.31002 0.85677 0.00633 1.00000 Uiso C
B17 0.34782 -0.50704 0.87955 0.00633 1.00000 Uiso H
B18 0.34847 -0.28254 0.72265 0.00633 1.00000 Uiso H
B19 0.36267 -0.19307 0.94414 0.00633 1.00000 Uiso C
B20 0.36233 -0.22186 1.07836 0.00633 1.00000 Uiso H
B21 0.36286 0.00425 0.92225 0.00633 1.00000 Uiso H
B22 0.37773 -0.31602 0.87051 0.00633 1.00000 Uiso C
B23 0.37807 -0.28564 0.73630 0.00633 1.00000 Uiso H
B24 0.37748 -0.51314 0.89113 0.00633 1.00000 Uiso H
B25 0.39169 -0.18485 0.96771 0.00633 1.00000 Uiso C
B26 0.39130 0.03244 0.94629 0.00633 1.00000 Uiso H
B27 0.39143 -0.23408 1.11330 0.00633 1.00000 Uiso H
B28 0.40710 -0.30248 0.89436 0.00633 1.00000 Uiso C
B29 0.40716 -0.52023 0.91397 0.00633 1.00000 Uiso H
B30 0.40827 -0.25063 0.74992 0.00633 1.00000 Uiso H
B31 0.42099 -0.16969 0.99623 0.00633 1.00000 Uiso C
B32 0.42045 0.04809 0.97771 0.00633 1.00000 Uiso H
B33 0.42062 -0.22329 1.14106 0.00633 1.00000 Uiso H
B34 0.43646 -0.28583 0.92345 0.00633 1.00000 Uiso C
B35 0.43652 -0.50392 0.94128 0.00633 1.00000 Uiso H
B36 0.43773 -0.23142 0.77957 0.00633 1.00000 Uiso H
B37 0.45035 -0.15342 1.02557 0.00633 1.00000 Uiso C
B38 0.44981 0.06443 1.00747 0.00633 1.00000 Uiso H
B39 0.44998 -0.20764 1.17028 0.00633 1.00000 Uiso H
B40 0.46582 -0.26846 0.95206 0.00633 1.00000 Uiso C
B41 0.46590 -0.48668 0.96907 0.00633 1.00000 Uiso H
B42 0.46706 -0.21283 0.80837 0.00633 1.00000 Uiso H
B43 0.47971 -0.13642 1.05442 0.00633 1.00000 Uiso C
B44 0.47914 0.08156 1.03716 0.00633 1.00000 Uiso H
B45 0.47936 -0.19183 1.19894 0.00633 1.00000 Uiso H
B46 0.49065 -0.21698 1.00194 0.00633 1.00000 Uiso H

loop_
_atom_type_symbol
_atom_type_scat_Cromer_Mann_a1
_atom_type_scat_Cromer_Mann_b1
_atom_type_scat_Cromer_Mann_a2
_atom_type_scat_Cromer_Mann_b2
_atom_type_scat_Cromer_Mann_a3
_atom_type_scat_Cromer_Mann_b3
_atom_type_scat_Cromer_Mann_a4
_atom_type_scat_Cromer_Mann_b4
_atom_type_scat_Cromer_Mann_c
_atom_type_scat_dispersion_real
_atom_type_scat_dispersion_imag
_atom_type_scat_source
pb 31.06170 0.69020 13.06370 2.35760 18.44200 8.61800 5.96960 47.25790 13.41180 -4.81900 8.49700 International_Tables_for_Crystallography_Vol.C(1991)_Tables_6.1.1.4_and_6.1.1.5
o 3.04850 13.27710 2.28680 5.70110 1.54630 0.32390 0.86700 32.90890 0.25080 0.04700 0.03200 International_Tables_for_Crystallography_Vol.C(1991)_Tables_6.1.1.4_and_6.1.1.5
c 2.31000 20.84390 1.02000 10.20750 1.58860 0.56870 0.86500 51.65120 0.21560 0.01700 0.00900 International_Tables_for_Crystallography_Vol.C(1991)_Tables_6.1.1.4_and_6.1.1.5
h 0.49300 10.51090 0.32291 26.12570 0.14019 3.14236 0.04081 57.79970 0.00304 0.00000 0.00000 International_Tables_for_Crystallography_Vol.C(1991)_Tables_6.1.1.4_and_6.1.1.5

loop_
_geom_angle_atom_site_label_1
_geom_angle_atom_site_label_2
_geom_angle_atom_site_label_3
_geom_angle
_geom_angle_site_symmetry_1
_geom_angle_site_symmetry_3
A1 Pba A1 96.020(5) 1_555 4_555
A1 Pba B1 83.906(4) 1_555 1_565
A1 Pba B1 168.415(10) 1_555 4_555
A1 Pba B2 89.548(5) 1_555 1_555
A1 Pba B1 176.999(7) 4_555 1_565
A1 Pba B1 78.761(4) 4_555 4_555
A1 Pba B2 92.905(4) 4_555 1_555
B1 Pba B1 100.760(5) 1_565 4_555
B1 Pba B2 84.095(4) 1_565 1_555
B1 Pba B2 80.470(4) 4_555 1_555
Pba A1 Pba 121.915(6) 1_555 4_554
Pba A1 A2 75.637(4) 1_555 1_555
Pba A1 A3 94.010(7) 1_555 1_555
Pba A1 A4 113.883(7) 1_555 1_555
Pba A1 A2 162.265(6) 4_554 1_555
Pba A1 A3 141.545(6) 4_554 1_555
Pba A1 A4 111.125(4) 4_554 1_555
A2 A1 A4 58.300(2) 1_555 1_555
A1 A2 A4 69.376(2) 1_555 1_555
A1 A2 A7 104.032(3) 1_555 1_555
A3 A2 A7 72.757(3) 1_555 1_555
A1 A3 A2 122.795(5) 1_555 1_555
A1 A3 A4 118.582(4) 1_555 1_555
A1 A3 A7 149.077(5) 1_555 1_555
A2 A3 A4 118.117(5) 1_555 1_555
A2 A3 A7 85.350(4) 1_555 1_555
A1 A4 A2 52.324(2) 1_555 1_555
A1 A4 A7 141.759(4) 1_555 1_555
A1 A4 A10 169.754(5) 1_555 1_555
A2 A4 A7 91.552(3) 1_555 1_555
A2 A4 A10 125.591(4) 1_555 1_555
A3 A4 A7 115.664(4) 1_555 1_555
A3 A4 A10 149.667(5) 1_555 1_555
A2 A7 A4 52.883(2) 1_555 1_555
A2 A7 A10 162.459(5) 1_555 1_555
A2 A7 A13 162.502(4) 1_555 1_555
A3 A7 A10 140.748(4) 1_555 1_555
A3 A7 A13 174.272(5) 1_555 1_555
A4 A7 A10 109.635(3) 1_555 1_555
A4 A7 A13 143.630(5) 1_555 1_555
A4 A10 A13 146.911(5) 1_555 1_555
A4 A10 A16 174.180(5) 1_555 1_555
A7 A10 A13 111.044(3) 1_555 1_555
A7 A10 A16 144.913(5) 1_555 1_555
A7 A13 A16 148.055(5) 1_555 1_555
A7 A13 A19 179.088(5) 1_555 1_555
A10 A13 A16 113.551(3) 1_555 1_555
A10 A13 A19 144.695(4) 1_555 1_555
A10 A16 A19 148.240(5) 1_555 1_555
A10 A16 A22 177.202(5) 1_555 1_555
A13 A16 A19 115.859(4) 1_555 1_555
A13 A16 A22 150.037(5) 1_555 1_555
A13 A19 A22 146.445(5) 1_555 1_555
A13 A19 A25 176.674(5) 1_555 1_555
A16 A19 A22 113.597(4) 1_555 1_555
A16 A19 A25 146.614(4) 1_555 1_555
A16 A22 A25 144.275(4) 1_555 1_555
A16 A22 A28 178.130(5) 1_555 1_555
A19 A22 A25 112.213(3) 1_555 1_555
A19 A22 A28 147.769(5) 1_555 1_555
A19 A25 A28 144.711(5) 1_555 1_555
A19 A25 A31 179.499(5) 1_555 1_555
A22 A25 A28 110.093(3) 1_555 1_555
A22 A25 A31 145.572(4) 1_555 1_555
A22 A28 A31 144.092(4) 1_555 1_555
A22 A28 A34 178.719(5) 1_555 1_555
A25 A28 A31 109.763(3) 1_555 1_555
A25 A28 A34 144.652(5) 1_555 1_555
A25 A31 A34 144.185(5) 1_555 1_555
A25 A31 A37 179.458(5) 1_555 1_555
A28 A31 A34 109.446(3) 1_555 1_555
A28 A31 A37 144.719(4) 1_555 1_555
A28 A34 A37 145.110(4) 1_555 1_555
A28 A34 A40 179.594(5) 1_555 1_555
A31 A34 A37 109.445(3) 1_555 1_555
A31 A34 A40 144.726(5) 1_555 1_555
A31 A37 A40 144.734(5) 1_555 1_555
A31 A37 A43 179.895(5) 1_555 1_555
A34 A37 A40 109.453(3) 1_555 1_555
A34 A37 A43 144.719(4) 1_555 1_555
A34 A40 A43 144.721(4) 1_555 1_555
A37 A40 A43 109.456(3) 1_555 1_555
Pba B1 Pba 109.562(6) 1_545 4_554
Pba B1 B2 126.677(5) 1_545 1_555
Pba B1 B3 127.305(6) 1_545 1_555
Pba B1 B4 114.350(4) 1_545 1_555
Pba B1 B2 117.924(7) 4_554 1_555
Pba B1 B3 122.717(9) 4_554 1_555
Pba B1 B4 117.194(7) 4_554 1_555
B2 B1 B4 63.367(2) 1_555 1_555
Pba B2 B1 94.298(4) 1_555 1_555
Pba B2 B3 122.446(5) 1_555 1_555
Pba B2 B4 155.138(5) 1_555 1_555
Pba B2 B7 170.871(4) 1_555 1_555
B1 B2 B4 60.858(2) 1_555 1_555
B1 B2 B7 92.909(3) 1_555 1_555
B3 B2 B7 64.973(3) 1_555 1_555
B1 B3 B2 123.929(5) 1_555 1_555
B1 B3 B4 115.459(4) 1_555 1_555
B1 B3 B7 146.455(6) 1_555 1_555
B2 B3 B4 120.609(5) 1_555 1_555
B2 B3 B7 88.828(3) 1_555 1_555
B1 B4 B2 55.774(2) 1_555 1_555
B1 B4 B7 143.451(5) 1_555 1_555
B1 B4 B10 176.392(5) 1_555 1_555
B2 B4 B7 89.539(3) 1_555 1_555
B2 B4 B10 122.934(4) 1_555 1_555
B3 B4 B7 115.610(4) 1_555 1_555
B3 B4 B10 149.535(4) 1_555 1_555
B2 B7 B4 57.791(3) 1_555 1_555
B2 B7 B10 164.856(5) 1_555 1_555
B2 B7 B13 155.792(4) 1_555 1_555
B3 B7 B10 143.359(4) 1_555 1_555
B3 B7 B13 175.135(5) 1_555 1_555
B4 B7 B10 111.752(4) 1_555 1_555
B4 B7 B13 144.783(6) 1_555 1_555
B4 B10 B13 147.532(6) 1_555 1_555
B4 B10 B16 178.033(5) 1_555 1_555
B7 B10 B13 113.570(4) 1_555 1_555
B7 B10 B16 147.511(5) 1_555 1_555
B7 B13 B16 145.478(5) 1_555 1_555
B7 B13 B19 177.745(5) 1_555 1_555
B10 B13 B16 112.119(4) 1_555 1_555
B10 B13 B19 144.955(5) 1_555 1_555
B10 B16 B19 147.921(5) 1_555 1_555
B10 B16 B22 178.518(5) 1_555 1_555
B13 B16 B19 114.025(4) 1_555 1_555
B13 B16 B22 147.505(5) 1_555 1_555
B13 B19 B22 146.443(5) 1_555 1_555
B13 B19 B25 177.995(5) 1_555 1_555
B16 B19 B22 113.306(4) 1_555 1_555
B16 B19 B25 148.865(5) 1_555 1_555
B16 B22 B25 142.101(5) 1_555 1_555
B16 B22 B28 177.214(5) 1_555 1_555
B19 B22 B25 108.889(4) 1_555 1_555
B19 B22 B28 144.020(5) 1_555 1_555
B19 B25 B28 145.647(5) 1_555 1_555
B19 B25 B31 178.896(5) 1_555 1_555
B22 B25 B28 110.100(4) 1_555 1_555
B22 B25 B31 145.552(6) 1_555 1_555
B22 B28 B31 143.861(6) 1_555 1_555
B22 B28 B34 179.062(5) 1_555 1_555
B25 B28 B31 109.101(4) 1_555 1_555
B25 B28 B34 144.369(5) 1_555 1_555
B25 B31 B34 144.899(5) 1_555 1_555
B25 B31 B37 179.828(5) 1_555 1_555
B28 B31 B34 109.455(4) 1_555 1_555
B28 B31 B37 144.732(6) 1_555 1_555
B28 B34 B37 144.733(6) 1_555 1_555
B28 B34 B40 179.888(5) 1_555 1_555
B31 B34 B37 109.457(4) 1_555 1_555
B31 B34 B40 144.724(5) 1_555 1_555
B31 B37 B40 144.717(5) 1_555 1_555
B31 B37 B43 179.885(5) 1_555 1_555
B34 B37 B40 109.450(4) 1_555 1_555
B34 B37 B43 144.732(6) 1_555 1_555
B34 B40 B43 144.733(6) 1_555 1_555
B37 B40 B43 109.452(4) 1_555 1_555

loop_
_geom_bond_atom_site_label_1
_geom_bond_atom_site_label_2
_geom_bond_distance
_geom_bond_site_symmetry_2
Pba A1 2.73137(11) 1_555
Pba A1 2.41983(6) 4_555
Pba B1 2.70935(7) 1_565
Pba B1 2.57987(11) 4_555
Pba B2 2.39870(5) 1_555
A1 Pba 2.73137(11) 1_555
A1 Pba 2.41983(6) 4_554
A1 A2 2.01012(5) 1_555
A1 A3 1.27182(2) 1_555
A1 A4 2.37693(5) 1_555
A2 A1 2.01012(5) 1_555
A2 A3 1.01336(3) 1_555
A2 A4 2.16082(5) 1_555
A2 A7 2.70881(5) 1_555
A3 A1 1.27182(2) 1_555
A3 A2 1.01336(3) 1_555
A3 A4 1.48974(3) 1_555
A3 A7 2.59562(5) 1_555
A4 A1 2.37693(5) 1_555
A4 A2 2.16082(5) 1_555
A4 A3 1.48974(3) 1_555
A4 A7 1.57610(4) 1_555
A4 A10 2.50691(5) 1_555
A7 A2 2.70881(5) 1_555
A7 A3 2.59562(5) 1_555
A7 A4 1.57610(4) 1_555
A7 A10 1.49053(3) 1_555
A7 A13 2.45166(5) 1_555
A10 A4 2.50691(5) 1_555
A10 A7 1.49053(3) 1_555
A10 A13 1.48354(3) 1_555
A10 A16 2.52981(5) 1_555
A13 A7 2.45166(5) 1_555
A13 A10 1.48354(3) 1_555
A13 A16 1.54041(3) 1_555
A13 A19 2.55391(5) 1_555
A16 A10 2.52981(5) 1_555
A16 A13 1.54041(3) 1_555
A16 A19 1.47312(3) 1_555
A16 A22 2.53342(5) 1_555
A19 A13 2.55391(5) 1_555
A19 A16 1.47312(3) 1_555
A19 A22 1.55410(4) 1_555
A19 A25 2.53229(5) 1_555
A22 A16 2.53342(5) 1_555
A22 A19 1.55410(4) 1_555
A22 A25 1.49632(3) 1_555
A22 A28 2.49068(5) 1_555
A25 A19 2.53229(5) 1_555
A25 A22 1.49632(3) 1_555
A25 A28 1.54235(3) 1_555
A25 A31 2.54722(5) 1_555
A28 A22 2.49068(5) 1_555
A28 A25 1.54235(3) 1_555
A28 A31 1.57168(3) 1_555
A28 A34 2.54190(5) 1_555
A31 A25 2.54722(5) 1_555
A31 A28 1.57168(3) 1_555
A31 A34 1.54191(3) 1_555
A31 A37 2.51729(5) 1_555
A34 A28 2.54190(5) 1_555
A34 A31 1.54191(3) 1_555
A34 A37 1.54161(3) 1_555
A34 A40 2.51766(5) 1_555
A37 A31 2.51729(5) 1_555
A37 A34 1.54161(3) 1_555
A37 A40 1.54222(3) 1_555
A37 A43 2.51782(5) 1_555
A40 A34 2.51766(5) 1_555
A40 A37 1.54222(3) 1_555
A40 A43 1.54176(3) 1_555
A43 A37 2.51782(5) 1_555
A43 A40 1.54176(3) 1_555
B1 Pba 2.70935(7) 1_545
B1 Pba 2.57987(11) 4_554
B1 B2 2.21452(6) 1_555
B1 B3 1.25948(3) 1_555
B1 B4 2.33930(4) 1_555
B2 Pba 2.39870(5) 1_555
B2 B1 2.21452(6) 1_555
B2 B3 1.24943(4) 1_555
B2 B4 2.39415(6) 1_555
B2 B7 2.82949(5) 1_555
B3 B1 1.25948(3) 1_555
B3 B2 1.24943(4) 1_555
B3 B4 1.50289(3) 1_555
B3 B7 2.56437(6) 1_555
B4 B1 2.33930(4) 1_555
B4 B2 2.39415(6) 1_555
B4 B3 1.50289(3) 1_555
B4 B7 1.52739(5) 1_555
B4 B10 2.53944(5) 1_555
B7 B2 2.82949(5) 1_555
B7 B3 2.56437(6) 1_555
B7 B4 1.52739(5) 1_555
B7 B10 1.54021(4) 1_555
B7 B13 2.56460(5) 1_555
B10 B4 2.53944(5) 1_555
B10 B7 1.54021(4) 1_555
B10 B13 1.52520(4) 1_555
B10 B16 2.53342(5) 1_555
B13 B7 2.56460(5) 1_555
B13 B10 1.52520(4) 1_555
B13 B16 1.52852(4) 1_555
B13 B19 2.55394(5) 1_555
B16 B10 2.53342(5) 1_555
B16 B13 1.52852(4) 1_555
B16 B19 1.51626(4) 1_555
B16 B22 2.54233(5) 1_555
B19 B13 2.55394(5) 1_555
B19 B16 1.51626(4) 1_555
B19 B22 1.52714(4) 1_555
B19 B25 2.48504(5) 1_555
B22 B16 2.54233(5) 1_555
B22 B19 1.52714(4) 1_555
B22 B25 1.52742(5) 1_555
B22 B28 2.51557(5) 1_555
B25 B19 2.48504(5) 1_555
B25 B22 1.52742(5) 1_555
B25 B28 1.54163(4) 1_555
B25 B31 2.51208(5) 1_555
B28 B22 2.51557(5) 1_555
B28 B25 1.54163(4) 1_555
B28 B31 1.54209(5) 1_555
B28 B34 2.51773(5) 1_555
B31 B25 2.51208(5) 1_555
B31 B28 1.54209(5) 1_555
B31 B34 1.54178(4) 1_555
B31 B37 2.51779(5) 1_555
B34 B28 2.51773(5) 1_555
B34 B31 1.54178(4) 1_555
B34 B37 1.54215(5) 1_555
B34 B40 2.51759(5) 1_555
B37 B31 2.51779(5) 1_555
B37 B34 1.54215(5) 1_555
B37 B40 1.54165(4) 1_555
B37 B43 2.51765(5) 1_555
B40 B34 2.51759(5) 1_555
B40 B37 1.54165(4) 1_555
B40 B43 1.54220(5) 1_555
B43 B37 2.51765(5) 1_555
B43 B40 1.54220(5) 1_555
